data_7114482
loop_
_publ_author_name
'Vishweshwar, Peddy'
'Thaimattam, Ram'
'Jask\'olski, Mariusz'
'Desiraju, Gautam R.'

_publ_section_title
;
 Supramolecular synthons based on N--H&#x22ef;N and C--H&#x22ef;O hydrogen 
 bonds. Crystal engineering of a helical structure with 5,5-diethylbarbituric
 acid
;
_journal_issue 17
_journal_name_full 'Chemical Communications'
_journal_page_first 1830
_journal_page_last 1831
_journal_paper_doi 10.1039/b204388b
_journal_year 2002
_chemical_formula_sum 'C14 H24 N6 O3'
_chemical_formula_weight 324.39
_chemical_melting_point 443
_chemical_name_common
;
1:1 molecular complex of 5,5-diethylbarbituric acid and 1,3,5,7-
hexamethylenetetramine
;
_chemical_name_systematic
; 
1:1 molecular complex of 5,5-diethylbarbituric acid and 1,3,5,7-
hexamethylenetetramine 
;
_space_group_IT_number 61
_symmetry_cell_setting orthorhombic
_symmetry_space_group_name_Hall '-P 2ac 2ab'
_symmetry_space_group_name_H-M 'P b c a'
_atom_sites_solution_hydrogens geom
_atom_sites_solution_primary direct
_atom_sites_solution_secondary difmap
_audit_creation_method SHELXL-97
_cell_angle_alpha 90.00
_cell_angle_beta 90.00
_cell_angle_gamma 90.00
_cell_formula_units_Z 8
_cell_length_a 10.866(2)
_cell_length_b 13.263(3)
_cell_length_c 22.634(5)
_cell_measurement_reflns_used 1200
_cell_measurement_temperature 100
_cell_volume 3261.9(12)
_computing_data_collection KUMA-1
_computing_data_reduction 'KM4-RED [KUMA-2]'
_computing_molecular_graphics 'PLUTON (Spek, 1992)'
_computing_publication_material 'SHELXL-97 (Sheldrick, 1997)'
_computing_structure_refinement 'SHELXL-97 (Sheldrick, 1997)'
_computing_structure_solution 'SHELXS-97 (Sheldrick, 1990)'
_diffrn_ambient_temperature 100
_diffrn_measured_fraction_theta_full 0.997
_diffrn_measured_fraction_theta_max 0.997
_diffrn_measurement_device_type 'KUMA CCD detector [KUMA-1]'
_diffrn_measurement_method '\w scans'
_diffrn_radiation_monochromator graphite
_diffrn_radiation_source 'sealed tube'
_diffrn_radiation_type MoK\a
_diffrn_radiation_wavelength 0.71073
_diffrn_reflns_av_R_equivalents 0.0442
_diffrn_reflns_av_sigmaI/netI 0.0438
_diffrn_reflns_limit_h_max 14
_diffrn_reflns_limit_h_min -14
_diffrn_reflns_limit_k_max 17
_diffrn_reflns_limit_k_min -17
_diffrn_reflns_limit_l_max 29
_diffrn_reflns_limit_l_min -14
_diffrn_reflns_number 19108
_diffrn_reflns_theta_full 27.50
_diffrn_reflns_theta_max 27.50
_diffrn_reflns_theta_min 3.56
_exptl_absorpt_coefficient_mu 0.096
_exptl_absorpt_correction_type none
_exptl_crystal_colour Colorless
_exptl_crystal_density_diffrn 1.321
_exptl_crystal_density_method 'not measured'
_exptl_crystal_description Cubic
_exptl_crystal_F_000 1392
_exptl_crystal_size_max 0.30
_exptl_crystal_size_mid 0.30
_exptl_crystal_size_min 0.20
_refine_diff_density_max 0.225
_refine_diff_density_min -0.223
_refine_diff_density_rms 0.041
_refine_ls_extinction_coef 0.0037(8)
_refine_ls_extinction_expression Fc^*^=kFc[1+0.001xFc^2^\l^3^/sin(2\q)]^-1/4^
_refine_ls_extinction_method SHELXL
_refine_ls_goodness_of_fit_ref 1.257
_refine_ls_hydrogen_treatment refall
_refine_ls_matrix_type full
_refine_ls_number_parameters 305
_refine_ls_number_reflns 3736
_refine_ls_number_restraints 0
_refine_ls_restrained_S_all 1.257
_refine_ls_R_factor_all 0.0861
_refine_ls_R_factor_gt 0.0649
_refine_ls_shift/su_max 0.003
_refine_ls_shift/su_mean 0.000
_refine_ls_structure_factor_coef Fsqd
_refine_ls_weighting_details 'calc w=1/[\s^2^(Fo^2^)+(0.0471P)^2^+0.1173P] where P=(Fo^2^+2Fc^2^)/3'
_refine_ls_weighting_scheme calc
_refine_ls_wR_factor_gt 0.1120
_refine_ls_wR_factor_ref 0.1194
_reflns_number_gt 3127
_reflns_number_total 3736
_reflns_threshold_expression >2sigma(I)
_cod_data_source_file b204388b.txt
_cod_data_source_block uro
_cod_depositor_comments
;
The following automatic conversions were performed:
'_atom_site_symetry_multiplicity' tag replaced with
'_atom_site_symmetry_multiplicity'.

Automatic conversion script
Id: cif_correct_tags 1440 2010-10-19 06:21:57Z saulius 

The following automatic conversions were performed:

'_cell_measurement_temperature' value '100K' was changed to '100' -
the value should be numeric and without a unit
designator.

'_diffrn_ambient_temperature' value '100K' was changed
to '100' - the value should be numeric and without a unit
designator.

'_chemical_melting_point' value '443 K' was changed to
'443' - the value should be numeric and without a unit
designator.

'_symmetry_cell_setting' value 'Orthorhombic' changed to
'orthorhombic' according to
/usr/data/users/saulius/automatic-downloads/retrospective/RSC/lib/dictionaries/cif_core.dic
dictionary named 'cif_core.dic' version 2.4.2 from 2011-04-26.

Automatic conversion script
Id: cif_fix_values 2281 2013-09-26 08:29:07Z andrius 
;
_cod_original_cell_volume 3262.0(11)
_cod_original_sg_symbol_H-M Pbca
_cod_database_code 7114482

loop_
_symmetry_equiv_pos_as_xyz
'x, y, z'
'-x+1/2, -y, z+1/2'
'-x, y+1/2, -z+1/2'
'x+1/2, -y+1/2, -z'
'-x, -y, -z'
'x-1/2, y, -z-1/2'
'x, -y-1/2, z-1/2'
'-x-1/2, y-1/2, z'

loop_
_atom_site_label
_atom_site_type_symbol
_atom_site_fract_x
_atom_site_fract_y
_atom_site_fract_z
_atom_site_U_iso_or_equiv
_atom_site_adp_type
_atom_site_occupancy
_atom_site_symmetry_multiplicity
_atom_site_calc_flag
O1 O 0.51702(12) 0.04518(10) 0.71135(5) 0.0226(3) Uani 1 1 d
O2 O 0.35437(12) 0.15929(10) 0.54040(5) 0.0243(3) Uani 1 1 d
O3 O 0.16928(12) -0.10690(10) 0.64920(5) 0.0249(3) Uani 1 1 d
N1 N 0.43599(14) 0.09905(12) 0.62468(6) 0.0180(3) Uani 1 1 d
H1A H 0.502(2) 0.1473(16) 0.6218(9) 0.033(6) Uiso 1 1 d
N2 N 0.34344(13) -0.03107(11) 0.67857(7) 0.0177(3) Uani 1 1 d
H2A H 0.345(2) -0.0704(18) 0.7113(11) 0.044(7) Uiso 1 1 d
N3 N 0.84074(14) 0.30317(14) 0.64821(7) 0.0283(4) Uani 1 1 d
N4 N 0.62905(14) 0.24740(11) 0.63191(6) 0.0201(4) Uani 1 1 d
N5 N 0.68695(15) 0.42167(12) 0.61104(6) 0.0233(4) Uani 1 1 d
N6 N 0.67687(14) 0.36227(11) 0.71341(6) 0.0172(3) Uani 1 1 d
C1 C 0.43663(16) 0.03849(13) 0.67400(7) 0.0170(4) Uani 1 1 d
C2 C 0.34679(16) 0.10015(13) 0.58134(7) 0.0176(4) Uani 1 1 d
C3 C 0.24029(16) 0.02642(13) 0.58678(7) 0.0180(4) Uani 1 1 d
C4 C 0.24712(16) -0.04285(14) 0.64014(7) 0.0173(4) Uani 1 1 d
C5 C 0.23866(19) -0.04100(16) 0.53103(8) 0.0250(4) Uani 1 1 d
H5A H 0.1653(19) -0.0868(16) 0.5356(9) 0.027(5) Uiso 1 1 d
H5B H 0.2244(19) 0.0053(16) 0.4963(9) 0.033(6) Uiso 1 1 d
C6 C 0.3555(2) -0.10294(17) 0.52350(10) 0.0317(5) Uani 1 1 d
H6A H 0.352(2) -0.1424(19) 0.4876(12) 0.061(8) Uiso 1 1 d
H6B H 0.367(2) -0.1487(18) 0.5548(11) 0.047(7) Uiso 1 1 d
H6C H 0.434(2) -0.0585(17) 0.5214(9) 0.041(6) Uiso 1 1 d
C7 C 0.12121(17) 0.08928(17) 0.59164(9) 0.0255(4) Uani 1 1 d
H7A H 0.116(2) 0.1318(16) 0.5558(10) 0.041(6) Uiso 1 1 d
H7B H 0.0491(18) 0.0431(14) 0.5921(8) 0.021(5) Uiso 1 1 d
C8 C 0.1157(2) 0.15488(18) 0.64701(10) 0.0319(5) Uani 1 1 d
H8A H 0.038(2) 0.1978(17) 0.6476(9) 0.038(6) Uiso 1 1 d
H8B H 0.191(2) 0.2021(17) 0.6502(9) 0.038(6) Uiso 1 1 d
H8C H 0.115(2) 0.1108(17) 0.6836(10) 0.037(6) Uiso 1 1 d
C9 C 0.7607(2) 0.22051(16) 0.62980(10) 0.0288(5) Uani 1 1 d
H9A H 0.774(2) 0.1653(17) 0.6555(9) 0.034(6) Uiso 1 1 d
H9B H 0.7822(19) 0.2008(15) 0.5884(10) 0.034(6) Uiso 1 1 d
C10 C 0.61048(17) 0.33612(14) 0.59328(8) 0.0192(4) Uani 1 1 d
H10A H 0.6323(17) 0.3190(14) 0.5513(8) 0.021(5) Uiso 1 1 d
H10B H 0.5216(18) 0.3549(14) 0.5957(8) 0.020(5) Uiso 1 1 d
C11 C 0.8161(2) 0.38993(18) 0.60926(9) 0.0314(5) Uani 1 1 d
H11A H 0.871(2) 0.4501(18) 0.6218(9) 0.040(6) Uiso 1 1 d
H11B H 0.8387(19) 0.3686(15) 0.5708(10) 0.031(6) Uiso 1 1 d
C12 C 0.6570(2) 0.44741(15) 0.67242(8) 0.0262(5) Uani 1 1 d
H12A H 0.571(2) 0.4685(15) 0.6745(9) 0.030(6) Uiso 1 1 d
H12B H 0.7131(19) 0.5040(17) 0.6855(9) 0.029(5) Uiso 1 1 d
C13 C 0.80704(17) 0.33150(16) 0.70885(8) 0.0227(4) Uani 1 1 d
H13A H 0.8594(19) 0.3903(15) 0.7224(9) 0.026(5) Uiso 1 1 d
H13B H 0.8211(17) 0.2724(14) 0.7339(8) 0.018(5) Uiso 1 1 d
C14 C 0.59968(19) 0.27798(15) 0.69322(8) 0.0216(4) Uani 1 1 d
H14A H 0.5167(19) 0.2995(15) 0.6933(8) 0.024(5) Uiso 1 1 d
H14B H 0.6138(19) 0.2201(16) 0.7204(9) 0.031(6) Uiso 1 1 d

loop_
_atom_site_aniso_label
_atom_site_aniso_U_11
_atom_site_aniso_U_22
_atom_site_aniso_U_33
_atom_site_aniso_U_23
_atom_site_aniso_U_13
_atom_site_aniso_U_12
O1 0.0222(7) 0.0249(7) 0.0208(7) 0.0001(5) -0.0068(5) -0.0040(6)
O2 0.0297(7) 0.0262(7) 0.0171(6) 0.0061(6) 0.0001(5) -0.0042(6)
O3 0.0223(7) 0.0301(8) 0.0223(7) 0.0059(6) -0.0026(6) -0.0097(6)
N1 0.0192(8) 0.0198(8) 0.0149(7) 0.0012(6) -0.0009(6) -0.0053(7)
N2 0.0189(8) 0.0200(8) 0.0142(7) 0.0038(6) -0.0021(6) -0.0029(6)
N3 0.0193(8) 0.0453(11) 0.0203(8) -0.0067(8) -0.0019(7) 0.0052(8)
N4 0.0253(9) 0.0189(8) 0.0162(7) 0.0001(6) -0.0021(6) -0.0030(7)
N5 0.0340(10) 0.0207(8) 0.0153(8) 0.0015(6) -0.0017(7) -0.0035(7)
N6 0.0204(8) 0.0162(8) 0.0150(7) 0.0001(6) -0.0022(6) 0.0008(6)
C1 0.0182(9) 0.0166(9) 0.0164(8) -0.0016(7) 0.0011(7) 0.0010(7)
C2 0.0198(9) 0.0191(9) 0.0138(8) -0.0012(7) 0.0031(7) 0.0003(7)
C3 0.0175(9) 0.0230(10) 0.0135(8) 0.0022(7) -0.0023(7) -0.0034(7)
C4 0.0147(9) 0.0217(9) 0.0154(8) -0.0009(7) 0.0011(7) -0.0005(7)
C5 0.0284(11) 0.0310(11) 0.0156(9) 0.0008(9) -0.0022(8) -0.0103(9)
C6 0.0396(13) 0.0292(12) 0.0264(11) -0.0084(10) 0.0045(10) -0.0067(10)
C7 0.0179(10) 0.0328(11) 0.0257(10) 0.0108(9) -0.0022(8) 0.0014(9)
C8 0.0280(12) 0.0327(12) 0.0351(12) 0.0025(10) 0.0071(9) 0.0104(10)
C9 0.0361(12) 0.0271(11) 0.0230(10) -0.0040(9) -0.0040(9) 0.0134(9)
C10 0.0196(10) 0.0239(10) 0.0142(9) 0.0011(7) -0.0025(7) 0.0014(8)
C11 0.0291(12) 0.0478(14) 0.0174(10) 0.0000(9) 0.0027(9) -0.0162(10)
C12 0.0429(13) 0.0178(10) 0.0180(9) 0.0011(8) -0.0044(9) 0.0047(9)
C13 0.0205(10) 0.0307(11) 0.0169(9) 0.0000(8) -0.0032(8) 0.0002(9)
C14 0.0219(10) 0.0275(11) 0.0153(9) 0.0009(8) -0.0012(8) -0.0063(8)

loop_
_atom_type_symbol
_atom_type_description
_atom_type_scat_dispersion_real
_atom_type_scat_dispersion_imag
_atom_type_scat_source
C C 0.0033 0.0016 'International Tables Vol C Tables 4.2.6.8 and 6.1.1.4'
H H 0.0000 0.0000 'International Tables Vol C Tables 4.2.6.8 and 6.1.1.4'
N N 0.0061 0.0033 'International Tables Vol C Tables 4.2.6.8 and 6.1.1.4'
O O 0.0106 0.0060 'International Tables Vol C Tables 4.2.6.8 and 6.1.1.4'

loop_
_geom_angle_atom_site_label_1
_geom_angle_atom_site_label_2
_geom_angle_atom_site_label_3
_geom_angle
C1 N1 C2 125.96(16)
C1 N1 H1A 115.9(12)
C2 N1 H1A 118.1(12)
C4 N2 C1 126.30(16)
C4 N2 H2A 117.7(15)
C1 N2 H2A 115.9(15)
C9 N3 C13 108.07(16)
C9 N3 C11 107.87(15)
C13 N3 C11 108.28(16)
C9 N4 C10 107.77(15)
C9 N4 C14 107.80(15)
C10 N4 C14 107.86(15)
C10 N5 C11 108.27(16)
C10 N5 C12 108.34(15)
C11 N5 C12 107.80(15)
C14 N6 C13 108.34(15)
C14 N6 C12 107.60(14)
C13 N6 C12 107.93(15)
O1 C1 N2 121.67(16)
O1 C1 N1 121.61(16)
N2 C1 N1 116.71(15)
O2 C2 N1 120.06(16)
O2 C2 C3 121.86(16)
N1 C2 C3 118.08(15)
C4 C3 C2 114.59(14)
C4 C3 C7 108.12(15)
C2 C3 C7 107.25(15)
C4 C3 C5 107.43(15)
C2 C3 C5 108.33(14)
C7 C3 C5 111.16(15)
O3 C4 N2 120.27(16)
O3 C4 C3 121.49(16)
N2 C4 C3 118.24(15)
C6 C5 C3 113.21(16)
C6 C5 H5A 110.2(11)
C3 C5 H5A 105.9(12)
C6 C5 H5B 111.7(12)
C3 C5 H5B 106.6(12)
H5A C5 H5B 109.0(16)
C5 C6 H6A 110.7(15)
C5 C6 H6B 111.9(15)
H6A C6 H6B 106.8(19)
C5 C6 H6C 112.4(12)
H6A C6 H6C 107.6(19)
H6B C6 H6C 107.1(19)
C8 C7 C3 113.52(16)
C8 C7 H7A 110.3(12)
C3 C7 H7A 107.5(13)
C8 C7 H7B 108.2(11)
C3 C7 H7B 109.2(11)
H7A C7 H7B 108.1(17)
C7 C8 H8A 111.2(12)
C7 C8 H8B 112.0(12)
H8A C8 H8B 108.3(17)
C7 C8 H8C 110.0(13)
H8A C8 H8C 107.5(17)
H8B C8 H8C 107.7(17)
N3 C9 N4 112.77(16)
N3 C9 H9A 108.2(14)
N4 C9 H9A 108.6(14)
N3 C9 H9B 109.0(12)
N4 C9 H9B 108.7(12)
H9A C9 H9B 109.6(17)
N5 C10 N4 112.14(14)
N5 C10 H10A 107.5(11)
N4 C10 H10A 110.3(11)
N5 C10 H10B 109.9(11)
N4 C10 H10B 107.3(11)
H10A C10 H10B 109.7(15)
N5 C11 N3 112.45(16)
N5 C11 H11A 108.9(13)
N3 C11 H11A 109.4(12)
N5 C11 H11B 111.0(13)
N3 C11 H11B 105.7(12)
H11A C11 H11B 109.3(17)
N5 C12 N6 112.60(15)
N5 C12 H12A 108.9(12)
N6 C12 H12A 109.2(12)
N5 C12 H12B 108.5(11)
N6 C12 H12B 107.1(12)
H12A C12 H12B 110.6(17)
N3 C13 N6 112.01(14)
N3 C13 H13A 109.8(11)
N6 C13 H13A 107.7(11)
N3 C13 H13B 107.3(11)
N6 C13 H13B 109.3(11)
H13A C13 H13B 110.7(15)
N6 C14 N4 112.11(15)
N6 C14 H14A 108.3(12)
N4 C14 H14A 106.9(12)
N6 C14 H14B 107.9(12)
N4 C14 H14B 109.5(12)
H14A C14 H14B 112.2(17)

loop_
_geom_bond_atom_site_label_1
_geom_bond_atom_site_label_2
_geom_bond_distance
O1 C1 1.219(2)
O2 C2 1.217(2)
O3 C4 1.216(2)
N1 C1 1.375(2)
N1 C2 1.379(2)
N1 H1A 0.97(2)
N2 C4 1.370(2)
N2 C1 1.374(2)
N2 H2A 0.91(2)
N3 C9 1.460(3)
N3 C13 1.469(2)
N3 C11 1.474(3)
N4 C9 1.475(3)
N4 C10 1.480(2)
N4 C14 1.481(2)
N5 C10 1.463(2)
N5 C11 1.465(3)
N5 C12 1.467(2)
N6 C14 1.470(2)
N6 C13 1.476(2)
N6 C12 1.477(2)
C2 C3 1.520(2)
C3 C4 1.519(2)
C3 C7 1.543(3)
C3 C5 1.547(2)
C5 C6 1.521(3)
C5 H5A 1.01(2)
C5 H5B 1.01(2)
C6 H6A 0.97(3)
C6 H6B 0.94(2)
C6 H6C 1.03(2)
C7 C8 1.527(3)
C7 H7A 0.99(2)
C7 H7B 0.994(19)
C8 H8A 1.02(2)
C8 H8B 1.03(2)
C8 H8C 1.01(2)
C9 H9A 0.95(2)
C9 H9B 1.00(2)
C10 H10A 1.005(19)
C10 H10B 1.00(2)
C11 H11A 1.04(2)
C11 H11B 0.95(2)
C12 H12A 0.98(2)
C12 H12B 1.01(2)
C13 H13A 1.01(2)
C13 H13B 0.979(19)
C14 H14A 0.95(2)
C14 H14B 1.00(2)
